data_7206067
loop_
_publ_author_name
'Okamoto, Toshihiro'
'Jiang, Ying'
'Becerril, Hector A.'
'Hong, Sanghyun'
'Senatore, Michelle L.'
'Tang, Ming L.'
'Toney, Michael F.'
'Siegrist, Theo'
'Bao, Zhenan'

_publ_section_title
;
 Synthesis of regioregular pentacene-containing conjugated polymers
;
_journal_issue 20
_journal_name_full 'Journal of Materials Chemistry'
_journal_page_first 7078
_journal_paper_doi 10.1039/c1jm10643k
_journal_volume 21
_journal_year 2011
_chemical_formula_moiety 'C44 H52 Br2 Si2'
_chemical_formula_sum 'C44 H52 Br2 Si2'
_chemical_formula_weight 796.88
_space_group_IT_number 2
_symmetry_cell_setting triclinic
_symmetry_space_group_name_Hall '-P 1'
_symmetry_space_group_name_H-M 'P -1'
_atom_sites_solution_hydrogens geom
_atom_sites_solution_primary direct
_audit_creation_date 07-08-27
_audit_creation_method CRYSTALS_ver_12.84
_cell_angle_alpha 90.807(8)
_cell_angle_beta 89.922(8)
_cell_angle_gamma 91.961(6)
_cell_formula_units_Z 2
_cell_length_a 10.5231(8)
_cell_length_b 10.9713(8)
_cell_length_c 17.445(2)
_cell_measurement_reflns_used 0
_cell_measurement_temperature 120
_cell_measurement_theta_max 0
_cell_measurement_theta_min 0
_cell_volume 2012.7(3)
_computing_cell_refinement 'CrysAlis RED, (Oxford Diffraction, 2002)'
_computing_data_collection 'Xcalibur, (Oxford Diffraction, 2002)'
_computing_data_reduction 'CrysAlis RED, (Oxford Diffraction, 2002)'
_computing_molecular_graphics 'CAMERON (Watkin et al., 1996)'
_computing_publication_material 'CRYSTALS (Betteridge et al., 2003)'
_computing_structure_refinement 'CRYSTALS (Betteridge et al., 2003)'
_computing_structure_solution CIR92
_diffrn_ambient_temperature 120
_diffrn_measured_fraction_theta_full 0.918
_diffrn_measured_fraction_theta_max 0.782
_diffrn_measurement_device_type 'Oxford Diffraction XCALIBUR'
_diffrn_measurement_method \w
_diffrn_radiation_monochromator graphite
_diffrn_radiation_type 'Mo K\a'
_diffrn_radiation_wavelength 0.71073
_diffrn_reflns_av_R_equivalents 0.080
_diffrn_reflns_limit_h_max 16
_diffrn_reflns_limit_h_min -15
_diffrn_reflns_limit_k_max 16
_diffrn_reflns_limit_k_min -16
_diffrn_reflns_limit_l_max 25
_diffrn_reflns_limit_l_min -26
_diffrn_reflns_number 25038
_diffrn_reflns_theta_full 25.049
_diffrn_reflns_theta_max 32.960
_diffrn_reflns_theta_min 2.637
_exptl_absorpt_coefficient_mu 2.103
_exptl_absorpt_correction_T_max 1.00
_exptl_absorpt_correction_T_min 0.84
_exptl_absorpt_correction_type gaussian
_exptl_crystal_colour blue-black
_exptl_crystal_density_diffrn 1.315
_exptl_crystal_description prism
_exptl_crystal_F_000 828
_exptl_crystal_size_max 0.15
_exptl_crystal_size_mid 0.12
_exptl_crystal_size_min 0.05
_refine_diff_density_max 1.05
_refine_diff_density_min -0.68
_refine_ls_extinction_method None
_refine_ls_goodness_of_fit_ref 1.0662
_refine_ls_hydrogen_treatment constr
_refine_ls_matrix_type full
_refine_ls_number_parameters 433
_refine_ls_number_reflns 4535
_refine_ls_number_restraints 0
_refine_ls_R_factor_all 0.1542
_refine_ls_R_factor_gt 0.0489
_refine_ls_shift/su_max 0.000294
_refine_ls_structure_factor_coef F
_refine_ls_weighting_details
;
Method, part 1, Chebychev polynomial, (Watkin, 1994, Prince, 1982)
[weight] = 1.0/[A~0~*T~0~(x)+A~1~*T~1~(x) ... +A~n-1~]*T~n-1~(x)]
where A~i~ are the Chebychev coefficients listed below and x= Fcalc/Fmax
Method = Robust Weighting (Prince, 1982)
W = [weight] * [1-(deltaF/6*sigmaF)^2^]^2^
A~i~ are:
6.58 -1.30 5.82
;
_refine_ls_weighting_scheme calc
_refine_ls_wR_factor_all 0.0823
_refine_ls_wR_factor_gt 0.0535
_refine_ls_wR_factor_ref 0.0535
_reflns_limit_h_max 15
_reflns_limit_h_min -16
_reflns_limit_k_max 16
_reflns_limit_k_min -16
_reflns_limit_l_max 26
_reflns_limit_l_min 0
_reflns_number_gt 4535
_reflns_number_total 11825
_reflns_threshold_expression I>1.0\s(I)
_oxford_diffrn_Wilson_B_factor 0.00
_oxford_diffrn_Wilson_scale 0.00
_oxford_refine_ls_scale 0.5193(10)
_oxford_structure_analysis_title 'dc in P-1'
_cod_data_source_file c1jm10643k.txt
_cod_data_source_block 2-9-TIPS-Br-pentacene_120K
_cod_depositor_comments
;
The following automatic conversions were performed:
'_symmetry_cell_setting' value 'Triclinic' changed to 'triclinic'
according to '/home/saulius/struct/CIF-dictionaries/cif_core.dic'
dictionary named 'cif_core.dic' version 2.4.1 from 2010-06-29.

Automatic conversion script
Id: cif_fix_enum 1555 2011-01-17 13:19:09Z saulius 

2018-01-21
Z value and formula fixed to values more according to usual
chemical conventions.                 miguel
;
_cod_original_formula_weight 199.22
_cod_original_formula_moiety 'C11 H13 Br0.50 Si0.50'
_cod_original_formula_units_Z 8
_cod_original_cell_volume 2012.6(3)
_cod_original_sg_symbol_H-M 'P -1 '
_cod_original_formula_sum 'C11 H13 Br0.50 Si0.50'
_cod_database_code 7206067

loop_
_symmetry_equiv_pos_as_xyz
x,y,z
-x,-y,-z

loop_
_atom_site_label
_atom_site_type_symbol
_atom_site_fract_x
_atom_site_fract_y
_atom_site_fract_z
_atom_site_U_iso_or_equiv
_atom_site_occupancy
_atom_site_adp_type
_atom_site_refinement_flags_posn
_atom_site_refinement_flags_adp
_atom_site_refinement_flags_occupancy
_atom_site_disorder_assembly
_atom_site_disorder_group
_atom_site_attached_hydrogens
C1 C 0.1234(4) 0.8180(4) 0.5756(3) 0.0127 1.0000 Uani . . . . . .
C2 C 0.1033(5) 0.7980(4) 0.4943(3) 0.0149 1.0000 Uani . . . . . .
C3 C 0.2006(5) 0.7477(4) 0.4491(3) 0.0131 1.0000 Uani . . . . . .
C4 C 0.3193(5) 0.7220(4) 0.4811(3) 0.0151 1.0000 Uani . . . . . .
C5 C 0.3408(5) 0.7429(4) 0.5617(3) 0.0110 1.0000 Uani . . . . . .
C6 C 0.2422(5) 0.7901(4) 0.6077(3) 0.0151 1.0000 Uani . . . . . .
C7 C 0.2627(5) 0.8027(5) 0.6888(3) 0.0169 1.0000 Uani . . . . . .
C8 C 0.2897(5) 0.8049(5) 0.7548(3) 0.0181 1.0000 Uani . . . . . .
C10 C 0.5106(5) 0.8432(5) 0.8627(3) 0.0234 1.0000 Uani . . . . . .
C11 C 0.6070(6) 0.7832(6) 0.8105(4) 0.0313 1.0000 Uani . . . . . .
C12 C 0.5590(6) 0.8491(6) 0.9458(4) 0.0363 1.0000 Uani . . . . . .
C13 C 0.2359(6) 0.8612(6) 0.9210(3) 0.0293 1.0000 Uani . . . . . .
C14 C 0.0994(6) 0.8105(7) 0.9209(4) 0.0439 1.0000 Uani . . . . . .
Si15 Si 0.34281(14) 0.77777(13) 0.85332(8) 0.0187 1.0000 Uani . . . . . .
C16 C 0.4588(5) 0.7132(4) 0.5932(3) 0.0132 1.0000 Uani . . . . . .
C17 C 0.5544(5) 0.6665(4) 0.5488(3) 0.0125 1.0000 Uani . . . . . .
C18 C 0.5348(5) 0.6481(5) 0.4678(3) 0.0188 1.0000 Uani . . . . . .
C19 C 0.4194(5) 0.6747(5) 0.4366(3) 0.0145 1.0000 Uani . . . . . .
C20 C 0.6372(5) 0.6011(5) 0.4232(3) 0.0168 1.0000 Uani . . . . . .
C21 C 0.7478(5) 0.5754(4) 0.4567(3) 0.0190 1.0000 Uani . . . . . .
C22 C 0.7691(5) 0.5929(4) 0.5365(3) 0.0166 1.0000 Uani . . . . . .
C23 C 0.6758(5) 0.6383(5) 0.5806(3) 0.0173 1.0000 Uani . . . . . .
Br24 Br 0.88271(5) 0.51490(5) 0.39629(4) 0.0227 1.0000 Uani . . . . . .
C25 C 0.1771(5) 0.7210(4) 0.3697(3) 0.0130 1.0000 Uani . . . . . .
C26 C 0.1541(5) 0.6950(5) 0.3039(3) 0.0219 1.0000 Uani . . . . . .
Si27 Si 0.11675(14) 0.65044(13) 0.20460(8) 0.0200 1.0000 Uani . . . . . .
C28 C -0.0594(6) 0.6646(5) 0.1889(3) 0.0252 1.0000 Uani . . . . . .
C51 C -0.1205(6) 0.7640(6) 0.2379(4) 0.0349 1.0000 Uani . . . . . .
C30 C -0.0927(7) 0.6800(7) 0.1035(4) 0.0382 1.0000 Uani . . . . . .
C33 C -0.0138(5) 0.8283(4) 0.4638(3) 0.0150 1.0000 Uani . . . . . .
C49 C -0.1107(5) 0.8748(4) 0.5078(3) 0.0149 1.0000 Uani . . . . . .
C35 C -0.0911(5) 0.8926(4) 0.5889(3) 0.0130 1.0000 Uani . . . . . .
C36 C 0.0246(5) 0.8637(4) 0.6201(3) 0.0148 1.0000 Uani . . . . . .
C37 C -0.1927(5) 0.9384(5) 0.6338(3) 0.0182 1.0000 Uani . . . . . .
C50 C -0.3034(5) 0.9637(5) 0.6003(3) 0.0184 1.0000 Uani . . . . . .
C46 C -0.3234(5) 0.9494(5) 0.5214(4) 0.0208 1.0000 Uani . . . . . .
C40 C -0.2295(5) 0.9050(5) 0.4754(3) 0.0189 1.0000 Uani . . . . . .
Br41 Br -0.44034(5) 1.02539(5) 0.65884(3) 0.0234 1.0000 Uani . . . . . .
C29 C 0.1854(8) 0.8876(6) 0.1505(4) 0.0421 1.0000 Uani . . . . . .
C34 C 0.3725(7) 0.5323(6) 0.7968(4) 0.0362 1.0000 Uani . . . . . .
C38 C 0.3268(6) 0.6070(5) 0.8654(3) 0.0260 1.0000 Uani . . . . . .
C39 C 0.1512(6) 0.4429(6) 0.1081(3) 0.0325 1.0000 Uani . . . . . .
C41 C 0.0934(6) 0.4003(5) 0.2448(4) 0.0293 1.0000 Uani . . . . . .
C45 C 0.1646(5) 0.4878(5) 0.1911(3) 0.0246 1.0000 Uani . . . . . .
C47 C 0.2389(7) 0.9973(5) 0.9052(4) 0.0390 1.0000 Uani . . . . . .
C48 C 0.3868(7) 0.5638(6) 0.9385(4) 0.0373 1.0000 Uani . . . . . .
C9 C 0.2168(6) 0.7533(5) 0.1406(3) 0.0296 1.0000 Uani . . . . . .
C15 C 0.3598(6) 0.7349(7) 0.1514(4) 0.0417 1.0000 Uani . . . . . .
H101 H 0.5069 0.9283 0.8469 0.0338 1.0000 Uiso R . . . . .
H111 H 0.5794 0.7835 0.7585 0.0518 1.0000 Uiso R . . . . .
H112 H 0.6880 0.8259 0.8145 0.0521 1.0000 Uiso R . . . . .
H113 H 0.6163 0.7005 0.8256 0.0518 1.0000 Uiso R . . . . .
H121 H 0.4977 0.8887 0.9774 0.0547 1.0000 Uiso R . . . . .
H122 H 0.6397 0.8932 0.9488 0.0550 1.0000 Uiso R . . . . .
H123 H 0.5691 0.7676 0.9626 0.0547 1.0000 Uiso R . . . . .
H131 H 0.2701 0.8513 0.9730 0.0389 1.0000 Uiso R . . . . .
H141 H 0.0499 0.8549 0.9578 0.0649 1.0000 Uiso R . . . . .
H142 H 0.0982 0.7262 0.9342 0.0649 1.0000 Uiso R . . . . .
H143 H 0.0627 0.8193 0.8710 0.0648 1.0000 Uiso R . . . . .
H161 H 0.4731 0.7260 0.6454 0.0198 1.0000 Uiso R . . . . .
H191 H 0.4072 0.6612 0.3845 0.0171 1.0000 Uiso R . . . . .
H201 H 0.6263 0.5885 0.3706 0.0202 1.0000 Uiso R . . . . .
H221 H 0.8470 0.5738 0.5577 0.0279 1.0000 Uiso R . . . . .
H231 H 0.6896 0.6500 0.6326 0.0235 1.0000 Uiso R . . . . .
H281 H -0.0983 0.5868 0.2055 0.0289 1.0000 Uiso R . . . . .
H511 H -0.2084 0.7702 0.2240 0.0549 1.0000 Uiso R . . . . .
H512 H -0.0772 0.8408 0.2291 0.0547 1.0000 Uiso R . . . . .
H513 H -0.1136 0.7446 0.2911 0.0550 1.0000 Uiso R . . . . .
H301 H -0.1833 0.6832 0.0984 0.0600 1.0000 Uiso R . . . . .
H302 H -0.0540 0.7536 0.0850 0.0598 1.0000 Uiso R . . . . .
H303 H -0.0618 0.6122 0.0741 0.0599 1.0000 Uiso R . . . . .
H331 H -0.0268 0.8168 0.4111 0.0187 1.0000 Uiso R . . . . .
H361 H 0.0369 0.8755 0.6719 0.0189 1.0000 Uiso R . . . . .
H371 H -0.1828 0.9510 0.6859 0.0239 1.0000 Uiso R . . . . .
H461 H -0.4019 0.9680 0.5001 0.0206 1.0000 Uiso R . . . . .
H401 H -0.2419 0.8944 0.4230 0.0215 1.0000 Uiso R . . . . .
H291 H 0.2357 0.9350 0.1153 0.0602 1.0000 Uiso R . . . . .
H292 H 0.2054 0.9131 0.2021 0.0600 1.0000 Uiso R . . . . .
H293 H 0.0972 0.8995 0.1407 0.0598 1.0000 Uiso R . . . . .
H341 H 0.3582 0.4470 0.8064 0.0529 1.0000 Uiso R . . . . .
H342 H 0.4616 0.5482 0.7892 0.0529 1.0000 Uiso R . . . . .
H343 H 0.3270 0.5532 0.7517 0.0528 1.0000 Uiso R . . . . .
H381 H 0.2348 0.5888 0.8707 0.0340 1.0000 Uiso R . . . . .
H391 H 0.1789 0.3604 0.1046 0.0540 1.0000 Uiso R . . . . .
H392 H 0.2022 0.4930 0.0748 0.0541 1.0000 Uiso R . . . . .
H393 H 0.0642 0.4455 0.0931 0.0538 1.0000 Uiso R . . . . .
H411 H 0.1260 0.3196 0.2384 0.0508 1.0000 Uiso R . . . . .
H412 H 0.1045 0.4273 0.2968 0.0508 1.0000 Uiso R . . . . .
H413 H 0.0045 0.3984 0.2323 0.0508 1.0000 Uiso R . . . . .
H451 H 0.2546 0.4855 0.2049 0.0318 1.0000 Uiso R . . . . .
H471 H 0.3246 1.0293 0.9095 0.0659 1.0000 Uiso R . . . . .
H472 H 0.1849 1.0372 0.9417 0.0659 1.0000 Uiso R . . . . .
H473 H 0.2080 1.0096 0.8542 0.0661 1.0000 Uiso R . . . . .
H481 H 0.3627 0.4795 0.9465 0.0602 1.0000 Uiso R . . . . .
H482 H 0.3588 0.6127 0.9810 0.0597 1.0000 Uiso R . . . . .
H483 H 0.4771 0.5717 0.9332 0.0597 1.0000 Uiso R . . . . .
H91 H 0.1962 0.7294 0.0874 0.0369 1.0000 Uiso R . . . . .
H151 H 0.4074 0.7882 0.1178 0.0681 1.0000 Uiso R . . . . .
H152 H 0.3837 0.7533 0.2035 0.0679 1.0000 Uiso R . . . . .
H153 H 0.3793 0.6520 0.1394 0.0678 1.0000 Uiso R . . . . .

loop_
_atom_site_aniso_label
_atom_site_aniso_U_11
_atom_site_aniso_U_22
_atom_site_aniso_U_33
_atom_site_aniso_U_23
_atom_site_aniso_U_13
_atom_site_aniso_U_12
C1 0.012(2) 0.014(2) 0.012(2) 0.0050(19) 0.004(2) -0.0042(19)
C2 0.018(3) 0.010(2) 0.016(3) 0.000(2) 0.003(2) -0.005(2)
C3 0.019(3) 0.013(2) 0.008(2) 0.0021(19) -0.001(2) -0.001(2)
C4 0.014(2) 0.013(2) 0.018(3) -0.001(2) -0.001(2) 0.001(2)
C5 0.011(3) 0.009(2) 0.013(3) 0.0038(19) 0.000(2) -0.0057(19)
C6 0.017(3) 0.013(2) 0.015(3) 0.0040(19) -0.001(2) -0.005(2)
C7 0.017(3) 0.015(2) 0.018(3) -0.002(2) 0.000(2) -0.002(2)
C8 0.015(2) 0.023(3) 0.016(3) 0.003(2) 0.001(2) 0.001(2)
C10 0.028(3) 0.017(2) 0.025(3) 0.002(2) -0.004(2) -0.001(2)
C11 0.031(3) 0.031(3) 0.032(4) -0.004(3) -0.003(3) 0.001(3)
C12 0.031(3) 0.044(4) 0.033(4) -0.006(3) -0.004(3) -0.011(3)
C13 0.040(3) 0.034(3) 0.015(3) -0.003(2) -0.002(3) 0.007(3)
C14 0.029(3) 0.061(4) 0.041(4) -0.007(3) 0.008(3) -0.004(3)
Si15 0.0249(7) 0.0190(7) 0.0121(7) 0.0005(5) -0.0039(6) 0.0005(6)
C16 0.017(3) 0.012(2) 0.011(2) 0.0016(19) -0.002(2) -0.0042(19)
C17 0.011(2) 0.013(2) 0.013(2) -0.0023(19) -0.002(2) -0.0012(18)
C18 0.016(3) 0.010(2) 0.030(3) 0.000(2) 0.001(2) -0.005(2)
C19 0.013(3) 0.016(2) 0.014(3) 0.001(2) -0.005(2) -0.005(2)
C20 0.016(3) 0.016(2) 0.018(3) 0.003(2) -0.001(2) -0.006(2)
C21 0.020(3) 0.008(2) 0.029(3) 0.000(2) 0.004(3) -0.002(2)
C22 0.020(3) 0.014(2) 0.015(3) -0.001(2) -0.003(2) -0.003(2)
C23 0.018(3) 0.017(2) 0.017(3) 0.000(2) -0.003(2) 0.001(2)
Br24 0.0172(3) 0.0207(3) 0.0301(4) 0.0001(3) 0.0040(3) 0.0010(2)
C25 0.010(3) 0.011(2) 0.018(3) -0.001(2) -0.003(2) -0.0023(19)
C26 0.019(3) 0.022(3) 0.024(3) -0.004(2) -0.002(2) -0.007(2)
Si27 0.0246(7) 0.0222(7) 0.0130(7) -0.0015(6) -0.0019(6) -0.0028(6)
C28 0.032(3) 0.024(3) 0.020(3) 0.003(2) -0.007(2) 0.001(2)
C51 0.036(4) 0.036(3) 0.032(4) 0.002(3) -0.008(3) 0.006(3)
C30 0.041(4) 0.047(4) 0.026(3) -0.003(3) -0.011(3) 0.002(3)
C33 0.016(3) 0.015(2) 0.013(3) 0.004(2) -0.002(2) -0.006(2)
C49 0.018(3) 0.010(2) 0.016(3) 0.002(2) 0.000(2) -0.002(2)
C35 0.017(3) 0.011(2) 0.011(2) 0.0027(19) 0.000(2) 0.000(2)
C36 0.017(3) 0.016(2) 0.011(3) 0.001(2) 0.001(2) -0.001(2)
C37 0.018(3) 0.018(2) 0.019(3) -0.001(2) 0.002(2) -0.003(2)
C50 0.016(3) 0.022(3) 0.018(3) 0.003(2) -0.001(2) -0.001(2)
C46 0.001(2) 0.016(3) 0.046(4) 0.006(3) 0.001(2) -0.0025(18)
C40 0.016(3) 0.015(3) 0.025(3) 0.001(2) 0.002(2) -0.004(2)
Br41 0.0188(3) 0.0244(3) 0.0270(3) -0.0014(3) 0.0036(3) 0.0025(2)
C29 0.066(5) 0.031(3) 0.027(3) 0.002(3) 0.008(3) -0.014(3)
C34 0.049(4) 0.028(3) 0.032(3) -0.008(3) -0.003(3) -0.005(3)
C38 0.035(3) 0.024(3) 0.019(3) 0.003(2) -0.005(2) -0.008(2)
C39 0.042(3) 0.034(3) 0.021(3) -0.006(2) -0.003(3) -0.001(3)
C41 0.036(3) 0.025(3) 0.027(3) 0.000(2) 0.005(3) 0.006(2)
C45 0.023(3) 0.026(3) 0.024(3) -0.006(2) 0.000(2) 0.002(2)
C47 0.052(4) 0.028(3) 0.038(4) -0.008(3) -0.007(3) 0.016(3)
C48 0.054(4) 0.025(3) 0.032(3) 0.006(3) -0.010(3) -0.010(3)
C9 0.045(4) 0.031(3) 0.012(3) -0.003(2) -0.003(2) -0.011(3)
C15 0.036(4) 0.050(4) 0.038(4) -0.001(3) 0.005(3) -0.019(3)

loop_
_atom_type_symbol
_atom_type_scat_dispersion_real
_atom_type_scat_dispersion_imag
_atom_type_scat_Cromer_Mann_a1
_atom_type_scat_Cromer_Mann_b1
_atom_type_scat_Cromer_Mann_a2
_atom_type_scat_Cromer_Mann_b2
_atom_type_scat_Cromer_Mann_a3
_atom_type_scat_Cromer_Mann_b3
_atom_type_scat_Cromer_Mann_a4
_atom_type_scat_Cromer_Mann_b4
_atom_type_scat_Cromer_Mann_c
_atom_type_scat_source
C 0.0033 0.0016 2.3100 20.8439 1.0200 10.2075 1.5886 0.5687 0.8650 51.6512 0.2156 'International Tables Vol C 4.2.6.8 and 6.1.1.4'
H 0.0000 0.0000 0.4930 10.5109 0.3229 26.1257 0.1402 3.1424 0.0408 57.7998 0.0030 'International Tables Vol C 4.2.6.8 and 6.1.1.4'
Br -0.2901 2.4595 17.1789 2.1723 5.2358 16.5796 5.6377 0.2609 3.9851 41.4328 2.9557 'International Tables Vol C 4.2.6.8 and 6.1.1.4'
Si 0.0817 0.0704 6.2915 2.4386 3.0353 32.3337 1.9891 0.6785 1.5410 81.6937 1.1407 'International Tables Vol C 4.2.6.8 and 6.1.1.4'

loop_
_geom_angle_atom_site_label_1
_geom_angle_site_symmetry_1
_geom_angle_atom_site_label_2
_geom_angle_site_symmetry_2
_geom_angle_atom_site_label_3
_geom_angle_site_symmetry_3
_geom_angle
_geom_angle_publ_flag
C2 . C1 . C6 . 118.9(4) yes
C2 . C1 . C36 . 119.0(5) yes
C6 . C1 . C36 . 122.1(5) yes
C1 . C2 . C3 . 119.6(5) yes
C1 . C2 . C33 . 117.8(5) yes
C3 . C2 . C33 . 122.6(5) yes
C2 . C3 . C4 . 121.1(4) yes
C2 . C3 . C25 . 119.3(5) yes
C4 . C3 . C25 . 119.6(4) yes
C3 . C4 . C5 . 119.7(4) yes
C3 . C4 . C19 . 122.1(5) yes
C5 . C4 . C19 . 118.2(5) yes
C4 . C5 . C6 . 119.4(5) yes
C4 . C5 . C16 . 118.9(5) yes
C6 . C5 . C16 . 121.7(5) yes
C5 . C6 . C1 . 121.3(5) yes
C5 . C6 . C7 . 118.4(5) yes
C1 . C6 . C7 . 120.2(4) yes
C6 . C7 . C8 . 173.2(6) yes
C7 . C8 . Si15 . 168.6(5) yes
C11 . C10 . C12 . 110.5(5) yes
C11 . C10 . Si15 . 114.5(4) yes
C12 . C10 . Si15 . 113.4(4) yes
C11 . C10 . H101 . 106.7 no
C12 . C10 . H101 . 105.2 no
Si15 . C10 . H101 . 105.7 no
C10 . C11 . H111 . 110.7 no
C10 . C11 . H112 . 110.0 no
H111 . C11 . H112 . 109.2 no
C10 . C11 . H113 . 109.3 no
H111 . C11 . H113 . 108.7 no
H112 . C11 . H113 . 109.0 no
C10 . C12 . H121 . 109.1 no
C10 . C12 . H122 . 110.6 no
H121 . C12 . H122 . 109.9 no
C10 . C12 . H123 . 108.1 no
H121 . C12 . H123 . 109.9 no
H122 . C12 . H123 . 109.3 no
C14 . C13 . Si15 . 113.4(4) yes
C14 . C13 . C47 . 110.3(6) yes
Si15 . C13 . C47 . 111.4(4) yes
C14 . C13 . H131 . 107.5 no
Si15 . C13 . H131 . 106.9 no
C47 . C13 . H131 . 107.0 no
C13 . C14 . H141 . 109.6 no
C13 . C14 . H142 . 109.5 no
H141 . C14 . H142 . 109.2 no
C13 . C14 . H143 . 109.8 no
H141 . C14 . H143 . 108.9 no
H142 . C14 . H143 . 109.9 no
C10 . Si15 . C13 . 109.3(3) yes
C10 . Si15 . C8 . 107.5(2) yes
C13 . Si15 . C8 . 108.2(3) yes
C10 . Si15 . C38 . 114.6(3) yes
C13 . Si15 . C38 . 111.7(3) yes
C8 . Si15 . C38 . 105.1(2) yes
C5 . C16 . C17 . 121.9(5) yes
C5 . C16 . H161 . 119.3 no
C17 . C16 . H161 . 118.8 no
C16 . C17 . C18 . 119.6(5) yes
C16 . C17 . C23 . 121.9(5) yes
C18 . C17 . C23 . 118.4(4) yes
C17 . C18 . C19 . 119.1(5) yes
C17 . C18 . C20 . 118.1(5) yes
C19 . C18 . C20 . 122.8(5) yes
C4 . C19 . C18 . 122.3(5) yes
C4 . C19 . H191 . 119.2 no
C18 . C19 . H191 . 118.5 no
C18 . C20 . C21 . 120.4(5) yes
C18 . C20 . H201 . 119.3 no
C21 . C20 . H201 . 120.3 no
C20 . C21 . C22 . 122.4(5) yes
C20 . C21 . Br24 . 119.7(4) yes
C22 . C21 . Br24 . 117.9(4) yes
C21 . C22 . C23 . 119.2(5) yes
C21 . C22 . H221 . 119.9 no
C23 . C22 . H221 . 120.9 no
C17 . C23 . C22 . 121.4(5) yes
C17 . C23 . H231 . 119.2 no
C22 . C23 . H231 . 119.4 no
C3 . C25 . C26 . 177.4(5) yes
C25 . C26 . Si27 . 178.1(5) yes
C26 . Si27 . C28 . 108.6(3) yes
C26 . Si27 . C45 . 107.2(3) yes
C28 . Si27 . C45 . 110.9(3) yes
C26 . Si27 . C9 . 107.1(2) yes
C28 . Si27 . C9 . 113.0(3) yes
C45 . Si27 . C9 . 109.7(3) yes
Si27 . C28 . C51 . 114.5(4) yes
Si27 . C28 . C30 . 112.3(4) yes
C51 . C28 . C30 . 110.4(5) yes
Si27 . C28 . H281 . 105.4 no
C51 . C28 . H281 . 106.1 no
C30 . C28 . H281 . 107.7 no
C28 . C51 . H511 . 109.8 no
C28 . C51 . H512 . 109.5 no
H511 . C51 . H512 . 108.9 no
C28 . C51 . H513 . 109.7 no
H511 . C51 . H513 . 110.0 no
H512 . C51 . H513 . 109.0 no
C28 . C30 . H301 . 108.9 no
C28 . C30 . H302 . 109.8 no
H301 . C30 . H302 . 109.5 no
C28 . C30 . H303 . 109.6 no
H301 . C30 . H303 . 109.9 no
H302 . C30 . H303 . 109.1 no
C2 . C33 . C49 . 123.0(5) yes
C2 . C33 . H331 . 118.2 no
C49 . C33 . H331 . 118.8 no
C33 . C49 . C35 . 119.0(5) yes
C33 . C49 . C40 . 122.0(5) yes
C35 . C49 . C40 . 119.0(5) yes
C49 . C35 . C36 . 118.8(4) yes
C49 . C35 . C37 . 118.4(5) yes
C36 . C35 . C37 . 122.8(5) yes
C1 . C36 . C35 . 122.4(5) yes
C1 . C36 . H361 . 119.0 no
C35 . C36 . H361 . 118.6 no
C35 . C37 . C50 . 120.0(5) yes
C35 . C37 . H371 . 120.3 no
C50 . C37 . H371 . 119.6 no
C37 . C50 . C46 . 122.4(5) yes
C37 . C50 . Br41 . 120.9(4) yes
C46 . C50 . Br41 . 116.7(4) yes
C50 . C46 . C40 . 120.1(5) yes
C50 . C46 . H461 . 120.0 no
C40 . C46 . H461 . 119.9 no
C49 . C40 . C46 . 120.0(6) yes
C49 . C40 . H401 . 119.1 no
C46 . C40 . H401 . 120.9 no
C9 . C29 . H291 . 109.0 no
C9 . C29 . H292 . 108.7 no
H291 . C29 . H292 . 109.6 no
C9 . C29 . H293 . 110.9 no
H291 . C29 . H293 . 109.1 no
H292 . C29 . H293 . 109.4 no
C38 . C34 . H341 . 109.6 no
C38 . C34 . H342 . 109.5 no
H341 . C34 . H342 . 108.8 no
C38 . C34 . H343 . 110.0 no
H341 . C34 . H343 . 109.1 no
H342 . C34 . H343 . 109.8 no
C34 . C38 . Si15 . 114.6(4) yes
C34 . C38 . C48 . 110.4(5) yes
Si15 . C38 . C48 . 113.1(4) yes
C34 . C38 . H381 . 106.8 no
Si15 . C38 . H381 . 105.4 no
C48 . C38 . H381 . 105.8 no
C45 . C39 . H391 . 108.8 no
C45 . C39 . H392 . 110.5 no
H391 . C39 . H392 . 109.2 no
C45 . C39 . H393 . 109.1 no
H391 . C39 . H393 . 109.7 no
H392 . C39 . H393 . 109.5 no
C45 . C41 . H411 . 109.3 no
C45 . C41 . H412 . 109.8 no
H411 . C41 . H412 . 109.7 no
C45 . C41 . H413 . 109.1 no
H411 . C41 . H413 . 109.5 no
H412 . C41 . H413 . 109.4 no
C39 . C45 . C41 . 110.2(5) yes
C39 . C45 . Si27 . 112.7(4) yes
C41 . C45 . Si27 . 112.7(4) yes
C39 . C45 . H451 . 107.6 no
C41 . C45 . H451 . 106.5 no
Si27 . C45 . H451 . 106.7 no
C13 . C47 . H471 . 109.5 no
C13 . C47 . H472 . 109.0 no
H471 . C47 . H472 . 110.3 no
C13 . C47 . H473 . 108.8 no
H471 . C47 . H473 . 109.7 no
H472 . C47 . H473 . 109.6 no
C38 . C48 . H481 . 109.6 no
C38 . C48 . H482 . 109.4 no
H481 . C48 . H482 . 109.9 no
C38 . C48 . H483 . 108.3 no
H481 . C48 . H483 . 109.3 no
H482 . C48 . H483 . 110.3 no
C29 . C9 . Si27 . 112.4(4) yes
C29 . C9 . C15 . 111.1(5) yes
Si27 . C9 . C15 . 111.9(4) yes
C29 . C9 . H91 . 107.3 no
Si27 . C9 . H91 . 106.8 no
C15 . C9 . H91 . 107.0 no
C9 . C15 . H151 . 109.5 no
C9 . C15 . H152 . 110.0 no
H151 . C15 . H152 . 109.1 no
C9 . C15 . H153 . 109.9 no
H151 . C15 . H153 . 109.0 no
H152 . C15 . H153 . 109.3 no

loop_
_geom_bond_atom_site_label_1
_geom_bond_site_symmetry_1
_geom_bond_atom_site_label_2
_geom_bond_site_symmetry_2
_geom_bond_distance
_geom_bond_publ_flag
C1 . C2 . 1.448(7) yes
C1 . C6 . 1.415(7) yes
C1 . C36 . 1.399(6) yes
C2 . C3 . 1.413(7) yes
C2 . C33 . 1.396(8) yes
C3 . C4 . 1.408(8) yes
C3 . C25 . 1.431(7) yes
C4 . C5 . 1.438(7) yes
C4 . C19 . 1.416(7) yes
C5 . C6 . 1.418(7) yes
C5 . C16 . 1.409(7) yes
C6 . C7 . 1.436(7) yes
C7 . C8 . 1.186(7) yes
C8 . Si15 . 1.839(6) yes
C10 . C11 . 1.523(8) yes
C10 . C12 . 1.537(9) yes
C10 . Si15 . 1.889(6) yes
C10 . H101 . 0.979 no
C11 . H111 . 0.953 no
C11 . H112 . 0.961 no
C11 . H113 . 0.957 no
C12 . H121 . 0.959 no
C12 . H122 . 0.964 no
C12 . H123 . 0.954 no
C13 . C14 . 1.523(9) yes
C13 . Si15 . 1.880(6) yes
C13 . C47 . 1.521(8) yes
C13 . H131 . 0.986 no
C14 . H141 . 0.965 no
C14 . H142 . 0.956 no
C14 . H143 . 0.960 no
Si15 . C38 . 1.890(6) yes
C16 . C17 . 1.377(6) yes
C16 . H161 . 0.931 no
C17 . C18 . 1.439(8) yes
C17 . C23 . 1.438(7) yes
C18 . C19 . 1.374(8) yes
C18 . C20 . 1.434(7) yes
C19 . H191 . 0.926 no
C20 . C21 . 1.343(8) yes
C20 . H201 . 0.931 no
C21 . C22 . 1.420(8) yes
C21 . Br24 . 1.900(5) yes
C22 . C23 . 1.350(7) yes
C22 . H221 . 0.931 no
C23 . H231 . 0.924 no
C25 . C26 . 1.201(8) yes
C26 . Si27 . 1.834(6) yes
Si27 . C28 . 1.886(6) yes
Si27 . C45 . 1.882(6) yes
Si27 . C9 . 1.893(6) yes
C28 . C51 . 1.534(8) yes
C28 . C30 . 1.544(9) yes
C28 . H281 . 0.981 no
C51 . H511 . 0.962 no
C51 . H512 . 0.958 no
C51 . H513 . 0.959 no
C30 . H301 . 0.959 no
C30 . H302 . 0.952 no
C30 . H303 . 0.963 no
C33 . C49 . 1.383(7) yes
C33 . H331 . 0.936 no
C49 . C35 . 1.441(7) yes
C49 . C40 . 1.423(8) yes
C35 . C36 . 1.382(7) yes
C35 . C37 . 1.425(6) yes
C36 . H361 . 0.920 no
C37 . C50 . 1.344(8) yes
C37 . H371 . 0.922 no
C50 . C46 . 1.398(8) yes
C50 . Br41 . 1.903(5) yes
C46 . C40 . 1.370(7) yes
C46 . H461 . 0.936 no
C40 . H401 . 0.929 no
C29 . C9 . 1.528(9) yes
C29 . H291 . 0.958 no
C29 . H292 . 0.961 no
C29 . H293 . 0.957 no
C34 . C38 . 1.527(8) yes
C34 . H341 . 0.960 no
C34 . H342 . 0.957 no
C34 . H343 . 0.955 no
C38 . C48 . 1.514(9) yes
C38 . H381 . 0.987 no
C39 . C45 . 1.529(7) yes
C39 . H391 . 0.960 no
C39 . H392 . 0.956 no
C39 . H393 . 0.954 no
C41 . C45 . 1.528(8) yes
C41 . H411 . 0.966 no
C41 . H412 . 0.957 no
C41 . H413 . 0.960 no
C45 . H451 . 0.979 no
C47 . H471 . 0.959 no
C47 . H472 . 0.964 no
C47 . H473 . 0.960 no
C48 . H481 . 0.963 no
C48 . H482 . 0.960 no
C48 . H483 . 0.956 no
C9 . C15 . 1.537(9) yes
C9 . H91 . 0.983 no
C15 . H151 . 0.962 no
C15 . H152 . 0.960 no
C15 . H153 . 0.959 no
